data_2100254
loop_
_publ_author_name
'Redhammer, G. J.'
'Tippelt, G.'
'Merz, M.'
'Roth, G.'
'Treutmann, W.'
'Amthauer, G.'

_publ_section_title
;
 Structure of the clinopyroxene-type compound CaCuGe~2~O~6~ between 15
 and 800K
;
_journal_coeditor_code WS5021
_journal_issue 4
_journal_name_full 'Acta Crystallographica Section B'
_journal_page_first 367
_journal_page_last 380
_journal_paper_doi 10.1107/S0108768105013455
_journal_volume 61
_journal_year 2005
_chemical_formula_moiety 'Ca Cu Ge2 O6'
_chemical_formula_sum 'Ca Cu Ge2 O6'
_chemical_formula_weight 344.8
_space_group_IT_number 14
_symmetry_cell_setting monoclinic
_symmetry_space_group_name_Hall '-P 2ybc'
_symmetry_space_group_name_H-M 'P 1 21/c 1'
_audit_creation_method 'WinGX routine CIF_UPDATE'
_cell_angle_alpha 90
_cell_angle_beta 105.942(12)
_cell_angle_gamma 90
_cell_formula_units_Z 4
_cell_length_a 10.2165(12)
_cell_length_b 9.2483(7)
_cell_length_c 5.2429(6)
_cell_measurement_reflns_used 3292
_cell_measurement_temperature 629(2)
_cell_measurement_theta_max 27.69
_cell_measurement_theta_min 2.12
_cell_volume 476.32(9)
_computing_cell_refinement 'Stoe X-Area (Stoe & Cie, 1998)'
_computing_data_collection 'Stoe X-Area (Stoe & Cie, 1998)'
_computing_data_reduction 'Stoe X-Area (Stoe & Cie, 1998)'
_computing_molecular_graphics 'Diamond 2.0e (Berndt & Brandenburg, 1996)'
_computing_publication_material 'WinGX 1.64.05 (Farrugia, 1999)'
_computing_structure_refinement 'SHELXL-97 (Sheldrick, 1997)'
_computing_structure_solution 'SHELXS-97 (Sheldrick, 1997)'
_diffrn_ambient_temperature 100
_diffrn_detector_area_resol_mean 6.67
_diffrn_measured_fraction_theta_full 0.923
_diffrn_measured_fraction_theta_max 0.923
_diffrn_measurement_device '1-circle goniometer'
_diffrn_measurement_device_type 'STOE IPDS 1'
_diffrn_measurement_method 'rotation method'
_diffrn_radiation_monochromator 'plane graphite'
_diffrn_radiation_type 'Mo K\a'
_diffrn_radiation_wavelength 0.71073
_diffrn_reflns_av_R_equivalents 0.0596
_diffrn_reflns_limit_h_max 13
_diffrn_reflns_limit_h_min -13
_diffrn_reflns_limit_k_max 12
_diffrn_reflns_limit_k_min -12
_diffrn_reflns_limit_l_max 6
_diffrn_reflns_limit_l_min -6
_diffrn_reflns_number 5005
_diffrn_reflns_theta_full 27.94
_diffrn_reflns_theta_max 27.94
_diffrn_reflns_theta_min 3.03
_diffrn_standards_decay_% 0
_diffrn_standards_interval_count 0
_diffrn_standards_interval_time 0
_diffrn_standards_number 0
_exptl_absorpt_coefficient_mu 18.220
_exptl_absorpt_correction_T_max 0.158
_exptl_absorpt_correction_T_min 0.094
_exptl_absorpt_correction_type empirical
_exptl_absorpt_process_details 'X-SHAPE (Stoe & Cie, 1996)'
_exptl_crystal_colour 'pale green'
_exptl_crystal_density_diffrn 4.808
_exptl_crystal_density_method 'not measured'
_exptl_crystal_description cuboid
_exptl_crystal_F_000 644
_exptl_crystal_size_max 0.14
_exptl_crystal_size_mid 0.13
_exptl_crystal_size_min 0.10
_refine_diff_density_max 0.973
_refine_diff_density_min -0.96
_refine_ls_extinction_coef 0.0055(6)
_refine_ls_extinction_expression Fc^*^=kFc[1+0.001xFc^2^\l^3^/sin(2\q)]^-1/4^
_refine_ls_extinction_method SHELXL
_refine_ls_goodness_of_fit_ref 1.164
_refine_ls_hydrogen_treatment none
_refine_ls_matrix_type full
_refine_ls_number_parameters 92
_refine_ls_number_reflns 1053
_refine_ls_number_restraints 0
_refine_ls_restrained_S_all 1.159
_refine_ls_R_factor_gt 0.0466
_refine_ls_shift/su_max 0
_refine_ls_structure_factor_coef Fsqd
_refine_ls_weighting_details 'calc w=1/[\s^2^(Fo^2^)+(0.0265P)^2^+3.3784P] where P=(Fo^2^+2Fc^2^)/3'
_refine_ls_weighting_scheme calc
_refine_ls_wR_factor_ref 0.0854
_reflns_number_gt 778
_reflns_number_total 1053
_reflns_threshold_expression >2sigma(I)
_cod_data_source_file ws5021.cif
_cod_data_source_block cacu_629K
_cod_original_sg_symbol_H-M 'P 21/c'
_cod_database_code 2100254

loop_
_symmetry_equiv_pos_as_xyz
'x, y, z'
'-x, y+1/2, -z+1/2'
'-x, -y, -z'
'x, -y-1/2, z-1/2'

loop_
_atom_site_label
_atom_site_fract_x
_atom_site_fract_y
_atom_site_fract_z
_atom_site_U_iso_or_equiv
_atom_site_adp_type
_atom_site_calc_flag
_atom_site_refinement_flags
_atom_site_occupancy
_atom_site_disorder_assembly
_atom_site_disorder_group
_atom_site_type_symbol
Ca 0.2804(2) 0.4521(2) 0.8019(4) 0.0177(4) Uani d D 1 . . Ca
Cu 0.22939(11) 0.66019(12) 0.2549(2) 0.0140(3) Uani d D 1 . . Cu
GeA 0.04816(8) 0.34923(11) 0.21112(19) 0.0103(2) Uani d D 1 . . Ge
GeB 0.48893(9) 0.34985(11) 0.3863(2) 0.0139(3) Uani d . 1 . . Ge
O1A -0.1273(2) 0.3598(2) 0.1155(8) 0.0156(14) Uani d D 1 . . O
O1B 0.6578(2) 0.3205(2) 0.3822(3) 0.0128(14) Uani d . 1 . . O
O2A 0.1423(5) 0.4914(5) 0.3732(8) 0.0210(17) Uani d D 1 . . O
O2B 0.4306(5) 0.5190(7) 0.2560(16) 0.0233(17) Uani d D 1 . . O
O3A 0.1038(6) 0.1975(7) 0.4284(15) 0.0160(15) Uani d . 1 . . O
O3B 0.4003(6) 0.2539(8) 0.5785(15) 0.0170(15) Uani d . 1 . . O

loop_
_atom_site_aniso_label
_atom_site_aniso_U_11
_atom_site_aniso_U_22
_atom_site_aniso_U_33
_atom_site_aniso_U_12
_atom_site_aniso_U_13
_atom_site_aniso_U_23
Ca 0.0207(9) 0.0149(8) 0.0172(10) 0.0004(8) 0.0048(8) 0.0036(8)
Cu 0.0159(5) 0.0128(5) 0.0112(6) -0.0028(5) 0.0000(4) 0.0003(4)
GeA 0.0099(4) 0.0095(4) 0.0107(5) -0.0006(4) 0.0016(3) -0.0006(4)
GeB 0.0119(5) 0.0106(5) 0.0206(5) 0.0016(4) 0.0068(4) 0.0045(4)
O1A 0.013(3) 0.018(3) 0.015(3) 0.004(3) 0.003(3) 0.000(3)
O1B 0.017(3) 0.010(3) 0.013(4) 0.002(2) 0.006(3) 0.004(2)
O2A 0.027(4) 0.012(3) 0.021(4) -0.011(3) 0.002(3) -0.001(3)
O2B 0.036(4) 0.015(3) 0.019(4) 0.005(3) 0.008(3) 0.004(3)
O3A 0.015(3) 0.016(3) 0.018(4) 0.005(2) 0.008(3) 0.003(3)
O3B 0.012(3) 0.023(4) 0.017(4) -0.006(2) 0.007(3) 0.001(3)

loop_
_atom_type_symbol
_atom_type_description
_atom_type_scat_dispersion_real
_atom_type_scat_dispersion_imag
_atom_type_scat_source
Ca Ca 0.2262 0.3064 'International Tables Vol C Tables 4.2.6.8 and 6.1.1.4'
Cu Cu 0.3201 1.2651 'International Tables Vol C Tables 4.2.6.8 and 6.1.1.4'
Ge Ge 0.1547 1.8001 'International Tables Vol C Tables 4.2.6.8 and 6.1.1.4'
O O 0.0106 0.006 'International Tables Vol C Tables 4.2.6.8 and 6.1.1.4'

loop_
_geom_angle_atom_site_label_1
_geom_angle_atom_site_label_2
_geom_angle_atom_site_label_3
_geom_angle_site_symmetry_1
_geom_angle_site_symmetry_3
_geom_angle
O2A Ca O1A . 3_566 79.3(2)
O2A Ca O1B . 3_666 69.01(9)
O1A Ca O1B 3_566 3_666 73.07(8)
O2A Ca O3B . 4_566 138.5(2)
O1A Ca O3B 3_566 4_566 132.2(2)
O1B Ca O3B 3_666 4_566 137.61(18)
O2A Ca O3A . 4_566 93.03(18)
O1A Ca O3A 3_566 4_566 78.75(17)
O1B Ca O3A 3_666 4_566 148.79(18)
O3B Ca O3A 4_566 4_566 72.5(2)
O2A Ca O2B . 1_556 156.8(2)
O1A Ca O2B 3_566 1_556 84.93(11)
O1B Ca O2B 3_666 1_556 90.29(18)
O3B Ca O2B 4_566 1_556 64.3(2)
O3A Ca O2B 4_566 1_556 100.4(2)
O2A Ca O3B . . 85.0(3)
O1A Ca O3B 3_566 . 164.2(2)
O1B Ca O3B 3_666 . 102.57(18)
O3B Ca O3B 4_566 . 61.13(9)
O3A Ca O3B 4_566 . 100.9(2)
O2B Ca O3B 1_556 . 110.52(16)
O2A Ca O2B . 3_666 103.6(2)
O1A Ca O2B 3_566 3_666 129.31(14)
O1B Ca O2B 3_666 3_666 61.92(13)
O3B Ca O2B 4_566 3_666 78.0(2)
O3A Ca O2B 4_566 3_666 149.2(2)
O2B Ca O2B 1_556 3_666 73.7(2)
O3B Ca O2B . 3_666 56.02(19)
O2A Ca Cu . 1_556 116.2(2)
O1A Ca Cu 3_566 1_556 37.23(10)
O1B Ca Cu 3_666 1_556 83.63(6)
O3B Ca Cu 4_566 1_556 100.42(19)
O3A Ca Cu 4_566 1_556 81.95(18)
O2B Ca Cu 1_556 1_556 48.44(6)
O3B Ca Cu . 1_556 158.57(17)
O2B Ca Cu 3_666 1_556 112.20(14)
O2A Ca GeB . 3_666 85.34(10)
O1A Ca GeB 3_566 3_666 101.44(7)
O1B Ca GeB 3_666 3_666 30.69(5)
O3B Ca GeB 4_566 3_666 108.41(17)
O3A Ca GeB 4_566 3_666 178.28(18)
O2B Ca GeB 1_556 3_666 81.29(17)
O3B Ca GeB . 3_666 78.43(16)
O2B Ca GeB 3_666 3_666 31.25(12)
Cu Ca GeB 1_556 3_666 99.24(6)
O2A Ca GeB . 1_556 171.9(2)
O1A Ca GeB 3_566 1_556 108.31(11)
O1B Ca GeB 3_666 1_556 115.54(7)
O3B Ca GeB 4_566 1_556 33.70(17)
O3A Ca GeB 4_566 1_556 85.71(17)
O2B Ca GeB 1_556 1_556 30.65(13)
O3B Ca GeB . 1_556 87.36(16)
O2B Ca GeB 3_666 1_556 74.16(15)
Cu Ca GeB 1_556 1_556 71.59(5)
GeB Ca GeB 3_666 1_556 95.83(5)
O2A Ca Cu . . 34.90(5)
O1A Ca Cu 3_566 . 77.80(9)
O1B Ca Cu 3_666 . 34.67(4)
O3B Ca Cu 4_566 . 149.78(19)
O3A Ca Cu 4_566 . 125.91(17)
O2B Ca Cu 1_556 . 124.92(18)
O3B Ca Cu . . 90.06(17)
O2B Ca Cu 3_666 . 78.10(15)
Cu Ca Cu 1_556 . 105.57(6)
GeB Ca Cu 3_666 . 52.61(4)
GeB Ca Cu 1_556 . 148.09(7)
O1B Cu O1A 3_666 3_565 176.28(9)
O1B Cu O2A 3_666 . 87.83(14)
O1A Cu O2A 3_565 . 94.26(12)
O1B Cu O1B 3_666 2_655 92.08(8)
O1A Cu O1B 3_565 2_655 85.43(7)
O2A Cu O1B . 2_655 172.1(2)
O1B Cu O1A 3_666 2 80.38(11)
O1A Cu O1A 3_565 2 102.00(11)
O2A Cu O1A . 2 105.0(2)
O1B Cu O1A 2_655 2 82.67(11)
O1B Cu O2B 3_666 . 76.9(2)
O1A Cu O2B 3_565 . 99.9(2)
O2A Cu O2B . . 91.6(3)
O1B Cu O2B 2_655 . 80.71(19)
O1A Cu O2B 2 . 151.20(19)
O1B Cu GeB 3_666 3_666 34.25(6)
O1A Cu GeB 3_565 3_666 142.07(8)
O2A Cu GeB . 3_666 102.54(12)
O1B Cu GeB 2_655 3_666 73.44(5)
O1A Cu GeB 2 3_666 105.96(8)
O2B Cu GeB . 3_666 46.54(18)
O1B Cu Ca 3_666 1_554 127.35(7)
O1A Cu Ca 3_565 1_554 49.86(8)
O2A Cu Ca . 1_554 86.4(2)
O1B Cu Ca 2_655 1_554 87.42(10)
O1A Cu Ca 2 1_554 150.98(12)
O2B Cu Ca . 1_554 51.05(19)
GeB Cu Ca 3_666 1_554 97.12(5)
O1B Cu Ca 3_666 . 46.24(8)
O1A Cu Ca 3_565 . 135.24(9)
O2A Cu Ca . . 42.37(8)
O1B Cu Ca 2_655 . 135.69(5)
O1A Cu Ca 2 . 100.51(13)
O2B Cu Ca . . 76.04(19)
GeB Cu Ca 3_666 . 63.13(4)
Ca Cu Ca 1_554 . 105.57(6)
O1B Cu Ca 3_666 4_575 78.87(8)
O1A Cu Ca 3_565 4_575 100.93(8)
O2A Cu Ca . 4_575 145.9(2)
O1B Cu Ca 2_655 4_575 41.37(7)
O1A Cu Ca 2 4_575 42.07(6)
O2B Cu Ca . 4_575 115.17(18)
GeB Cu Ca 3_666 4_575 83.79(4)
Ca Cu Ca 1_554 4_575 126.49(7)
Ca Cu Ca . 4_575 121.42(7)
O2A GeA O1A . . 119.9(3)
O2A GeA O3A . 4_565 109.6(3)
O1A GeA O3A . 4_565 108.4(2)
O2A GeA O3A . . 104.4(2)
O1A GeA O3A . . 110.5(2)
O3A GeA O3A 4_565 . 102.7(2)
O2A GeA Ca . . 36.34(9)
O1A GeA Ca . . 130.04(14)
O3A GeA Ca 4_565 . 120.8(2)
O3A GeA Ca . . 68.2(2)
O2A GeA Ca . 4_565 105.6(2)
O1A GeA Ca . 4_565 132.46(10)
O3A GeA Ca 4_565 4_565 64.7(2)
O3A GeA Ca . 4_565 39.8(2)
Ca GeA Ca . 4_565 80.25(5)
O2B GeB O1B . . 111.4(2)
O2B GeB O3B . . 120.0(3)
O1B GeB O3B . . 126.1(2)
O2B GeB O3B . 4_565 95.1(3)
O1B GeB O3B . 4_565 98.9(2)
O3B GeB O3B . 4_565 91.8(2)
O2B GeB O2B . 3_666 81.2(3)
O1B GeB O2B . 3_666 87.55(10)
O3B GeB O2B . 3_666 85.4(3)
O3B GeB O2B 4_565 3_666 173.4(2)
O2B GeB Cu . 3_666 116.2(2)
O1B GeB Cu . 3_666 38.61(5)
O3B GeB Cu . 3_666 100.5(2)
O3B GeB Cu 4_565 3_666 132.9(2)
O2B GeB Cu 3_666 3_666 53.63(5)
O2B GeB Ca . 3_666 65.51(18)
O1B GeB Ca . 3_666 45.93(8)
O3B GeB Ca . 3_666 163.2(2)
O3B GeB Ca 4_565 3_666 103.8(2)
O2B GeB Ca 3_666 3_666 79.65(19)
Cu GeB Ca 3_666 3_666 64.25(4)
O2B GeB Ca . 1_554 47.7(3)
O1B GeB Ca . 1_554 114.41(8)
O3B GeB Ca . 1_554 111.5(2)
O3B GeB Ca 4_565 1_554 47.5(2)
O2B GeB Ca 3_666 1_554 128.32(15)
Cu GeB Ca 3_666 1_554 148.02(6)
Ca GeB Ca 3_666 1_554 84.17(5)
O2B GeB Ca . 4_565 122.7(2)
O1B GeB Ca . 4_565 116.53(11)
O3B GeB Ca . 4_565 43.5(2)
O3B GeB Ca 4_565 4_565 49.1(2)
O2B GeB Ca 3_666 4_565 128.8(2)
Cu GeB Ca 3_666 4_565 120.63(5)
Ca GeB Ca 3_666 4_565 149.64(5)
Ca GeB Ca 1_554 4_565 84.05(6)
O2B GeB Ca . . 78.7(2)
O1B GeB Ca . . 143.47(7)
O3B GeB Ca . . 45.5(2)
O3B GeB Ca 4_565 . 115.5(2)
O2B GeB Ca 3_666 . 58.53(13)
Cu GeB Ca 3_666 . 104.96(5)
Ca GeB Ca 3_666 . 128.54(5)
Ca GeB Ca 1_554 . 98.46(5)
Ca GeB Ca 4_565 . 80.91(6)
GeA O1A Cu . 3_565 120.93(19)
GeA O1A Cu . 2_545 112.69(11)
Cu O1A Cu 3_565 2_545 93.23(12)
GeA O1A Ca . 3_566 130.48(18)
Cu O1A Ca 3_565 3_566 92.91(11)
Cu O1A Ca 2_545 3_566 98.83(9)
GeB O1B Cu . 3_666 107.14(9)
GeB O1B Cu . 2_645 137.79(13)
Cu O1B Cu 3_666 2_645 99.48(7)
GeB O1B Ca . 3_666 103.39(10)
Cu O1B Ca 3_666 3_666 99.09(11)
Cu O1B Ca 2_645 3_666 104.02(11)
GeA O2A Cu . . 133.7(2)
GeA O2A Ca . . 117.87(16)
Cu O2A Ca . . 102.74(12)
GeB O2B GeB . 3_666 98.8(3)
GeB O2B Cu . . 132.8(4)
GeB O2B Cu 3_666 . 79.83(15)
GeB O2B Ca . 1_554 101.7(3)
GeB O2B Ca 3_666 1_554 158.03(18)
Cu O2B Ca . 1_554 80.51(16)
GeB O2B Ca . 3_666 83.25(10)
GeB O2B Ca 3_666 3_666 83.8(2)
Cu O2B Ca . 3_666 142.2(3)
Ca O2B Ca 1_554 3_666 106.3(2)
GeA O3A GeA 4_566 . 126.8(4)
GeA O3A Ca 4_566 4_565 120.3(3)
GeA O3A Ca . 4_565 112.9(4)
GeB O3B GeB . 4_566 122.9(3)
GeB O3B Ca . 4_565 107.3(3)
GeB O3B Ca 4_566 4_565 98.8(3)
GeB O3B Ca . . 106.0(3)
GeB O3B Ca 4_566 . 98.4(3)
Ca O3B Ca 4_565 . 124.8(3)

loop_
_geom_bond_atom_site_label_1
_geom_bond_atom_site_label_2
_geom_bond_site_symmetry_2
_geom_bond_distance
_geom_bond_publ_flag
Ca O2A . 2.331(2) ?
Ca O1A 3_566 2.4563(19) ?
Ca O1B 3_666 2.467(2) ?
Ca O3B 4_566 2.501(7) ?
Ca O3A 4_566 2.502(7) ?
Ca O2B 1_556 2.530(8) ?
Ca O3B . 2.650(8) ?
Ca O2B 3_666 3.062(5) ?
Ca Cu 1_556 3.209(3) ?
Ca GeB 3_666 3.341(2) ?
Ca GeB 1_556 3.352(2) ?
Ca Cu . 3.373(2) ?
Cu O1B 3_666 1.9433(11) ?
Cu O1A 3_565 1.944(4) ?
Cu O2A . 1.9787(10) ?
Cu O1B 2_655 2.1208(10) ?
Cu O1A 2 2.3120(10) ?
Cu O2B . 2.4343(11) ?
Cu GeB 3_666 2.9759(14) ?
Cu Ca 1_554 3.209(3) ?
Cu Ca 4_575 3.622(2) ?
GeA O2A . 1.711(4) ?
GeA O1A . 1.7266(19) ?
GeA O3A 4_565 1.781(8) ?
GeA O3A . 1.799(7) ?
GeA Ca 4_565 3.605(2) ?
GeB O2B . 1.745(6) ?
GeB O1B . 1.753(2) ?
GeB O3B . 1.768(7) ?
GeB O3B 4_565 1.882(7) ?
GeB O2B 3_666 2.195(8) ?
GeB Cu 3_666 2.9759(14) ?
GeB Ca 3_666 3.341(2) ?
GeB Ca 1_554 3.352(2) ?
GeB Ca 4_565 3.466(2) ?
O1A Cu 3_565 1.944(4) ?
O1A Cu 2_545 2.3120(10) ?
O1A Ca 3_566 2.4563(19) ?
O1B Cu 3_666 1.9433(11) ?
O1B Cu 2_645 2.1208(10) ?
O1B Ca 3_666 2.467(2) ?
O2B GeB 3_666 2.195(8) ?
O2B Ca 1_554 2.530(8) ?
O2B Ca 3_666 3.062(5) ?
O3A GeA 4_566 1.781(8) ?
O3A Ca 4_565 2.502(7) ?
O3B GeB 4_566 1.882(7) ?
O3B Ca 4_565 2.501(7) ?
